data_4062139
loop_
_publ_author_name
'Hierso, Jean-Cyrille'
'Fihri, Aziz'
'Amardeil, R\'egine'
'Meunier, Philippe'
'Doucet, Henri'
'Santelli, Maurice'
'Donnadieu, Bruno'

_publ_section_title
;
A Palladium-Ferrocenyl Tetraphosphine System as Catalyst for Suzuki 
Cross-Coupling and Heck Vinylation of Aryl Halides: Dynamic Behavior 
of the Palladium/Phosphine Species.
;
_journal_issue 22
_journal_name_full Organometallics
_journal_page_first 4490
_journal_page_last 4499
_journal_paper_doi 10.1021/om0302948
_journal_volume 22
_journal_year 2003
_chemical_formula_sum 'C66 H62 Cl2 Fe P4 Pd'
_chemical_formula_weight 1212.19
_space_group_IT_number 14
_symmetry_cell_setting monoclinic
_symmetry_space_group_name_Hall '-P 2ybc'
_symmetry_space_group_name_H-M 'P 1 21/c 1'
_cell_angle_alpha 90.000(5)
_cell_angle_beta 97.865(5)
_cell_angle_gamma 90.000(5)
_cell_formula_units_Z 4
_cell_length_a 13.682(5)
_cell_length_b 21.928(5)
_cell_length_c 27.427(5)
_cell_measurement_temperature 180(2)
_cell_volume 8151(4)
_diffrn_ambient_temperature 180(2)
_exptl_crystal_density_diffrn 0.988
_cod_original_sg_symbol_H-M 'P 21/c'
_cod_database_code 4062139

loop_
_symmetry_equiv_pos_as_xyz
'x, y, z'
'-x, y+1/2, -z+1/2'
'-x, -y, -z'
'x, -y-1/2, z-1/2'

loop_
_atom_site_label
_atom_site_type_symbol
_atom_site_fract_x
_atom_site_fract_y
_atom_site_fract_z
_atom_site_U_iso_or_equiv
_atom_site_adp_type
_atom_site_occupancy
_atom_site_symmetry_multiplicity
_atom_site_calc_flag
_atom_site_refinement_flags
_atom_site_disorder_assembly
_atom_site_disorder_group
Fe1 Fe 0.72837(4) 0.11258(2) 0.268376(19) 0.01873(13) Uani 1 1 d . . .
Pd1 Pd 1.00787(2) 0.168572(13) 0.356434(10) 0.01857(9) Uani 1 1 d . . .
P1 P 0.58245(7) 0.23340(5) 0.29403(4) 0.0258(2) Uani 1 1 d . . .
P2 P 0.75649(7) 0.17224(5) 0.38736(4) 0.0232(2) Uani 1 1 d . . .
P3 P 0.92502(7) 0.22115(4) 0.29322(4) 0.0197(2) Uani 1 1 d . . .
P4 P 0.98116(7) 0.08767(4) 0.30623(4) 0.0192(2) Uani 1 1 d . . .
Cl1 Cl 1.04474(7) 0.25749(4) 0.40467(4) 0.0279(2) Uani 1 1 d . . .
Cl2 Cl 1.11303(7) 0.10871(5) 0.41239(4) 0.0279(2) Uani 1 1 d . . .
C11 C 0.6261(3) 0.04706(19) 0.28770(15) 0.0268(9) Uani 1 1 d . . .
C12 C 0.5782(3) 0.10202(19) 0.26859(15) 0.0246(9) Uani 1 1 d . . .
H12 H 0.5299 0.1045 0.2403 0.030 Uiso 1 1 calc R . .
C13 C 0.6146(3) 0.15229(18) 0.29867(14) 0.0233(9) Uani 1 1 d . . .
C14 C 0.6860(3) 0.12794(18) 0.33768(14) 0.0211(8) Uani 1 1 d . . .
C15 C 0.6938(3) 0.06451(18) 0.32893(15) 0.0242(9) Uani 1 1 d . . .
H15 H 0.7382 0.0376 0.3480 0.029 Uiso 1 1 calc R . .
C16 C 0.5973(3) -0.0184(2) 0.27375(17) 0.0355(10) Uani 1 1 d . . .
C17 C 0.5553(5) -0.0438(3) 0.3184(2) 0.0697(18) Uani 1 1 d . . .
H17A H 0.6079 -0.0463 0.3464 0.105 Uiso 1 1 calc R . .
H17B H 0.5282 -0.0846 0.3107 0.105 Uiso 1 1 calc R . .
H17C H 0.5029 -0.0169 0.3267 0.105 Uiso 1 1 calc R . .
C18 C 0.6868(4) -0.0568(2) 0.2639(2) 0.0504(13) Uani 1 1 d . . .
H18A H 0.7105 -0.0422 0.2338 0.076 Uiso 1 1 calc R . .
H18B H 0.6673 -0.0997 0.2598 0.076 Uiso 1 1 calc R . .
H18C H 0.7395 -0.0528 0.2917 0.076 Uiso 1 1 calc R . .
C19 C 0.5171(4) -0.0205(3) 0.2287(2) 0.0562(15) Uani 1 1 d . . .
H19A H 0.4581 0.0008 0.2362 0.084 Uiso 1 1 calc R . .
H19B H 0.5006 -0.0631 0.2203 0.084 Uiso 1 1 calc R . .
H19C H 0.5416 -0.0006 0.2007 0.084 Uiso 1 1 calc R . .
C21 C 0.7562(3) 0.11335(19) 0.19364(14) 0.0237(9) Uani 1 1 d . . .
C22 C 0.7690(3) 0.17204(19) 0.21647(13) 0.0214(8) Uani 1 1 d . . .
H22 H 0.7333 0.2079 0.2058 0.026 Uiso 1 1 calc R . .
C23 C 0.8441(3) 0.16799(17) 0.25799(13) 0.0192(8) Uani 1 1 d . . .
C24 C 0.8760(3) 0.10523(17) 0.26229(13) 0.0185(8) Uani 1 1 d . . .
C25 C 0.8199(3) 0.07223(18) 0.22299(14) 0.0226(9) Uani 1 1 d . . .
H25 H 0.8245 0.0296 0.2174 0.027 Uiso 1 1 calc R . .
C26 C 0.6994(3) 0.1003(2) 0.14298(15) 0.0310(10) Uani 1 1 d . . .
C27 C 0.6919(5) 0.0328(3) 0.1324(2) 0.0617(16) Uani 1 1 d . . .
H27A H 0.6525 0.0133 0.1553 0.092 Uiso 1 1 calc R . .
H27B H 0.7582 0.0149 0.1365 0.092 Uiso 1 1 calc R . .
H27C H 0.6602 0.0263 0.0986 0.092 Uiso 1 1 calc R . .
C28 C 0.5963(4) 0.1280(3) 0.1369(2) 0.0667(18) Uani 1 1 d . . .
H28A H 0.6009 0.1715 0.1451 0.100 Uiso 1 1 calc R . .
H28B H 0.5564 0.1073 0.1590 0.100 Uiso 1 1 calc R . .
H28C H 0.5652 0.1230 0.1028 0.100 Uiso 1 1 calc R . .
C29 C 0.7604(5) 0.1298(4) 0.10695(19) 0.079(2) Uani 1 1 d . . .
H29A H 0.7309 0.1205 0.0732 0.118 Uiso 1 1 calc R . .
H29B H 0.8279 0.1138 0.1126 0.118 Uiso 1 1 calc R . .
H29C H 0.7618 0.1741 0.1119 0.118 Uiso 1 1 calc R . .
C111 C 0.4712(3) 0.2378(2) 0.32418(15) 0.0299(10) Uani 1 1 d . . .
C112 C 0.4086(3) 0.1903(2) 0.33081(16) 0.0356(11) Uani 1 1 d . . .
H112 H 0.4227 0.1507 0.3197 0.043 Uiso 1 1 calc R . .
C113 C 0.3243(3) 0.1996(3) 0.35377(18) 0.0524(15) Uani 1 1 d . . .
H113 H 0.2804 0.1668 0.3571 0.063 Uiso 1 1 calc R . .
C114 C 0.3054(4) 0.2563(3) 0.37129(18) 0.0568(16) Uani 1 1 d . . .
H114 H 0.2497 0.2622 0.3880 0.068 Uiso 1 1 calc R . .
C115 C 0.3667(4) 0.3051(3) 0.3650(2) 0.0569(15) Uani 1 1 d . . .
H115 H 0.3526 0.3446 0.3764 0.068 Uiso 1 1 calc R . .
C116 C 0.4490(3) 0.2952(2) 0.34184(17) 0.0417(12) Uani 1 1 d . . .
H116 H 0.4917 0.3284 0.3378 0.050 Uiso 1 1 calc R . .
C121 C 0.5254(3) 0.2421(2) 0.22945(16) 0.0354(11) Uani 1 1 d . . .
C122 C 0.5695(4) 0.2831(2) 0.20064(19) 0.0521(14) Uani 1 1 d . . .
H122 H 0.6275 0.3040 0.2146 0.063 Uiso 1 1 calc R . .
C123 C 0.5313(7) 0.2941(4) 0.1523(3) 0.088(3) Uani 1 1 d . . .
H123 H 0.5628 0.3224 0.1333 0.105 Uiso 1 1 calc R . .
C124 C 0.4489(7) 0.2645(4) 0.1320(2) 0.092(3) Uani 1 1 d . . .
H124 H 0.4226 0.2721 0.0987 0.110 Uiso 1 1 calc R . .
C125 C 0.4022(5) 0.2229(4) 0.1598(2) 0.080(2) Uani 1 1 d . . .
H125 H 0.3449 0.2018 0.1452 0.096 Uiso 1 1 calc R . .
C126 C 0.4396(4) 0.2125(3) 0.20865(18) 0.0491(14) Uani 1 1 d . . .
H126 H 0.4067 0.1853 0.2279 0.059 Uiso 1 1 calc R . .
C211 C 0.6598(3) 0.2073(2) 0.41859(15) 0.0305(10) Uani 1 1 d . . .
C212 C 0.5733(3) 0.1792(2) 0.42679(16) 0.0388(11) Uani 1 1 d . . .
H212 H 0.5570 0.1403 0.4127 0.047 Uiso 1 1 calc R . .
C213 C 0.5096(4) 0.2071(3) 0.45538(18) 0.0530(15) Uani 1 1 d . . .
H213 H 0.4498 0.1878 0.4606 0.064 Uiso 1 1 calc R . .
C214 C 0.5352(5) 0.2633(3) 0.4761(2) 0.0640(18) Uani 1 1 d . . .
H214 H 0.4927 0.2823 0.4962 0.077 Uiso 1 1 calc R . .
C215 C 0.6194(5) 0.2922(3) 0.4684(2) 0.0576(15) Uani 1 1 d . . .
H215 H 0.6349 0.3311 0.4824 0.069 Uiso 1 1 calc R . .
C216 C 0.6821(4) 0.2645(2) 0.43997(17) 0.0423(12) Uani 1 1 d . . .
H216 H 0.7414 0.2845 0.4348 0.051 Uiso 1 1 calc R . .
C221 C 0.7968(3) 0.11329(19) 0.43347(14) 0.0259(9) Uani 1 1 d . . .
C222 C 0.7426(3) 0.06243(19) 0.44447(15) 0.0300(10) Uani 1 1 d . . .
H222 H 0.6786 0.0556 0.4271 0.036 Uiso 1 1 calc R . .
C223 C 0.7819(4) 0.0218(2) 0.48065(16) 0.0392(11) Uani 1 1 d . . .
H223 H 0.7452 -0.0132 0.4875 0.047 Uiso 1 1 calc R . .
C224 C 0.8745(4) 0.0319(2) 0.50698(16) 0.0414(12) Uani 1 1 d . . .
H224 H 0.9013 0.0039 0.5317 0.050 Uiso 1 1 calc R . .
C225 C 0.9263(4) 0.0819(2) 0.49719(17) 0.0392(11) Uani 1 1 d . . .
H225 H 0.9897 0.0886 0.5154 0.047 Uiso 1 1 calc R . .
C226 C 0.8889(3) 0.1241(2) 0.46080(14) 0.0277(9) Uani 1 1 d . . .
H226 H 0.9257 0.1594 0.4549 0.033 Uiso 1 1 calc R . .
C311 C 0.8628(3) 0.29344(17) 0.29843(15) 0.0239(9) Uani 1 1 d . . .
C312 C 0.8326(3) 0.3120(2) 0.34256(17) 0.0325(10) Uani 1 1 d . . .
H312 H 0.8455 0.2870 0.3710 0.039 Uiso 1 1 calc R . .
C313 C 0.7837(4) 0.3669(2) 0.34494(18) 0.0386(11) Uani 1 1 d . . .
H313 H 0.7622 0.3793 0.3749 0.046 Uiso 1 1 calc R . .
C314 C 0.7660(4) 0.4039(2) 0.30364(19) 0.0475(13) Uani 1 1 d . . .
H314 H 0.7325 0.4416 0.3055 0.057 Uiso 1 1 calc R . .
C315 C 0.7967(4) 0.3863(2) 0.26005(19) 0.0519(14) Uani 1 1 d . . .
H315 H 0.7845 0.4116 0.2318 0.062 Uiso 1 1 calc R . .
C316 C 0.8453(4) 0.3314(2) 0.25788(17) 0.0406(11) Uani 1 1 d . . .
H316 H 0.8672 0.3195 0.2279 0.049 Uiso 1 1 calc R . .
C321 C 1.0161(3) 0.23626(17) 0.25156(15) 0.0243(9) Uani 1 1 d . . .
C322 C 0.9939(3) 0.22959(19) 0.20047(16) 0.0316(10) Uani 1 1 d . . .
H322 H 0.9291 0.2185 0.1861 0.038 Uiso 1 1 calc R . .
C323 C 1.0666(4) 0.2392(2) 0.17105(17) 0.0381(11) Uani 1 1 d . . .
H323 H 1.0518 0.2346 0.1364 0.046 Uiso 1 1 calc R . .
C324 C 1.1607(4) 0.2553(2) 0.19177(19) 0.0436(13) Uani 1 1 d . . .
H324 H 1.2104 0.2615 0.1713 0.052 Uiso 1 1 calc R . .
C325 C 1.1831(3) 0.2624(2) 0.24199(19) 0.0426(12) Uani 1 1 d . . .
H325 H 1.2477 0.2741 0.2560 0.051 Uiso 1 1 calc R . .
C326 C 1.1109(3) 0.2525(2) 0.27195(17) 0.0324(10) Uani 1 1 d . . .
H326 H 1.1265 0.2569 0.3066 0.039 Uiso 1 1 calc R . .
C411 C 1.0846(3) 0.07859(17) 0.27159(14) 0.0218(9) Uani 1 1 d . . .
C412 C 1.0771(3) 0.08986(19) 0.22183(15) 0.0283(9) Uani 1 1 d . . .
H412 H 1.0150 0.1000 0.2038 0.034 Uiso 1 1 calc R . .
C413 C 1.1607(3) 0.0864(2) 0.19781(17) 0.0381(11) Uani 1 1 d . . .
H413 H 1.1557 0.0954 0.1637 0.046 Uiso 1 1 calc R . .
C414 C 1.2506(3) 0.0700(2) 0.22376(18) 0.0389(11) Uani 1 1 d . . .
H414 H 1.3073 0.0674 0.2074 0.047 Uiso 1 1 calc R . .
C415 C 1.2579(3) 0.0575(2) 0.27353(18) 0.0405(12) Uani 1 1 d . . .
H415 H 1.3198 0.0460 0.2912 0.049 Uiso 1 1 calc R . .
C416 C 1.1766(3) 0.0616(2) 0.29775(17) 0.0334(10) Uani 1 1 d . . .
H416 H 1.1824 0.0530 0.3320 0.040 Uiso 1 1 calc R . .
C421 C 0.9621(3) 0.01167(18) 0.32899(15) 0.0240(9) Uani 1 1 d . . .
C422 C 0.9713(3) -0.03826(19) 0.29858(16) 0.0304(10) Uani 1 1 d . . .
H422 H 0.9941 -0.0324 0.2677 0.036 Uiso 1 1 calc R . .
C423 C 0.9480(4) -0.09557(19) 0.31280(16) 0.0348(10) Uani 1 1 d . . .
H423 H 0.9545 -0.1293 0.2918 0.042 Uiso 1 1 calc R . .
C424 C 0.9148(4) -0.1045(2) 0.35772(17) 0.0389(11) Uani 1 1 d . . .
H424 H 0.8991 -0.1445 0.3676 0.047 Uiso 1 1 calc R . .
C425 C 0.9045(3) -0.05522(19) 0.38827(15) 0.0291(9) Uani 1 1 d . . .
H425 H 0.8809 -0.0613 0.4189 0.035 Uiso 1 1 calc R . .
C426 C 0.9287(3) 0.00297(18) 0.37415(14) 0.0239(9) Uani 1 1 d . . .
H426 H 0.9224 0.0367 0.3952 0.029 Uiso 1 1 calc R . .

loop_
_atom_site_aniso_label
_atom_site_aniso_U_11
_atom_site_aniso_U_22
_atom_site_aniso_U_33
_atom_site_aniso_U_23
_atom_site_aniso_U_13
_atom_site_aniso_U_12
Fe1 0.0165(3) 0.0200(3) 0.0196(3) 0.0011(2) 0.0024(2) 0.0012(2)
Pd1 0.02044(16) 0.01666(16) 0.01861(15) 0.00036(12) 0.00266(11) 0.00015(13)
P1 0.0219(5) 0.0262(6) 0.0294(6) 0.0035(4) 0.0039(4) 0.0051(5)
P2 0.0245(5) 0.0237(5) 0.0213(5) 0.0024(4) 0.0026(4) -0.0012(5)
P3 0.0218(5) 0.0159(5) 0.0219(5) 0.0018(4) 0.0042(4) 0.0009(4)
P4 0.0189(5) 0.0172(5) 0.0210(5) 0.0012(4) 0.0014(4) 0.0022(4)
Cl1 0.0342(5) 0.0221(5) 0.0271(5) -0.0030(4) 0.0029(4) -0.0013(4)
Cl2 0.0304(5) 0.0256(5) 0.0260(5) 0.0016(4) -0.0027(4) 0.0022(4)
C11 0.024(2) 0.027(2) 0.030(2) -0.0009(18) 0.0056(17) -0.0030(18)
C12 0.0182(19) 0.030(2) 0.025(2) -0.0012(17) 0.0009(16) -0.0009(17)
C13 0.0178(19) 0.027(2) 0.026(2) 0.0017(17) 0.0040(16) 0.0008(17)
C14 0.0176(19) 0.023(2) 0.023(2) 0.0011(16) 0.0063(16) 0.0020(16)
C15 0.022(2) 0.023(2) 0.028(2) 0.0035(17) 0.0056(17) 0.0016(17)
C16 0.034(2) 0.027(2) 0.046(3) -0.005(2) 0.009(2) -0.007(2)
C17 0.092(5) 0.044(3) 0.080(4) -0.001(3) 0.038(4) -0.026(3)
C18 0.045(3) 0.031(3) 0.075(4) -0.009(3) 0.007(3) 0.003(2)
C19 0.041(3) 0.045(3) 0.078(4) -0.023(3) -0.009(3) -0.009(3)
C21 0.0175(19) 0.028(2) 0.026(2) -0.0019(17) 0.0064(16) -0.0002(17)
C22 0.0183(18) 0.024(2) 0.0222(19) 0.0049(17) 0.0045(15) 0.0038(17)
C23 0.0215(19) 0.019(2) 0.0175(18) 0.0002(16) 0.0050(15) 0.0010(17)
C24 0.0182(19) 0.018(2) 0.0196(19) 0.0014(15) 0.0035(15) 0.0032(16)
C25 0.0202(19) 0.023(2) 0.025(2) 0.0019(17) 0.0025(16) 0.0034(17)
C26 0.028(2) 0.041(3) 0.022(2) -0.0014(19) -0.0013(17) 0.009(2)
C27 0.073(4) 0.054(4) 0.049(3) -0.016(3) -0.021(3) 0.006(3)
C28 0.056(3) 0.091(5) 0.045(3) -0.018(3) -0.023(3) 0.028(3)
C29 0.084(4) 0.130(6) 0.023(3) -0.001(3) 0.007(3) -0.037(4)
C111 0.022(2) 0.043(3) 0.022(2) 0.0016(19) -0.0025(17) 0.009(2)
C112 0.023(2) 0.053(3) 0.031(2) -0.003(2) 0.0040(19) 0.001(2)
C113 0.024(2) 0.099(5) 0.034(3) -0.002(3) 0.003(2) -0.007(3)
C114 0.032(3) 0.106(5) 0.033(3) -0.011(3) 0.007(2) 0.024(3)
C115 0.049(3) 0.075(4) 0.047(3) -0.013(3) 0.006(3) 0.028(3)
C116 0.039(3) 0.048(3) 0.037(3) -0.004(2) 0.004(2) 0.015(2)
C121 0.035(2) 0.041(3) 0.030(2) 0.007(2) 0.006(2) 0.022(2)
C122 0.069(4) 0.046(3) 0.046(3) 0.014(2) 0.028(3) 0.028(3)
C123 0.132(7) 0.091(5) 0.050(4) 0.033(4) 0.041(5) 0.073(5)
C124 0.106(6) 0.139(8) 0.029(3) 0.015(4) 0.006(4) 0.085(6)
C125 0.055(4) 0.132(7) 0.046(4) -0.029(4) -0.014(3) 0.060(4)
C126 0.035(3) 0.073(4) 0.038(3) -0.005(3) -0.001(2) 0.024(3)
C211 0.036(2) 0.034(3) 0.021(2) 0.0008(18) 0.0025(18) 0.006(2)
C212 0.031(2) 0.055(3) 0.030(2) -0.004(2) 0.0000(19) 0.007(2)
C213 0.036(3) 0.090(5) 0.033(3) 0.003(3) 0.005(2) 0.012(3)
C214 0.066(4) 0.084(5) 0.041(3) -0.014(3) 0.005(3) 0.037(4)
C215 0.072(4) 0.049(3) 0.050(3) -0.015(3) 0.004(3) 0.020(3)
C216 0.057(3) 0.034(3) 0.036(3) -0.004(2) 0.005(2) 0.006(2)
C221 0.029(2) 0.029(2) 0.021(2) 0.0023(17) 0.0093(17) 0.0055(19)
C222 0.038(2) 0.031(2) 0.023(2) 0.0046(18) 0.0109(18) -0.001(2)
C223 0.060(3) 0.027(2) 0.034(3) 0.007(2) 0.014(2) 0.001(2)
C224 0.058(3) 0.038(3) 0.028(2) 0.005(2) 0.004(2) 0.016(3)
C225 0.041(3) 0.043(3) 0.032(3) 0.002(2) -0.001(2) 0.016(2)
C226 0.029(2) 0.031(2) 0.024(2) -0.0028(18) 0.0036(18) 0.0073(19)
C311 0.026(2) 0.018(2) 0.029(2) 0.0018(17) 0.0048(17) 0.0015(17)
C312 0.032(2) 0.028(2) 0.039(3) 0.0039(19) 0.010(2) 0.0002(19)
C313 0.048(3) 0.028(2) 0.043(3) -0.002(2) 0.019(2) 0.014(2)
C314 0.057(3) 0.029(3) 0.056(3) 0.003(2) 0.008(3) 0.018(2)
C315 0.082(4) 0.031(3) 0.045(3) 0.011(2) 0.014(3) 0.025(3)
C316 0.058(3) 0.032(3) 0.033(2) 0.005(2) 0.015(2) 0.014(2)
C321 0.025(2) 0.018(2) 0.031(2) 0.0059(17) 0.0078(17) 0.0027(17)
C322 0.038(2) 0.026(2) 0.032(2) 0.0036(18) 0.011(2) -0.002(2)
C323 0.054(3) 0.030(2) 0.033(2) 0.004(2) 0.019(2) 0.003(2)
C324 0.042(3) 0.040(3) 0.056(3) 0.019(2) 0.031(3) 0.016(2)
C325 0.024(2) 0.047(3) 0.057(3) 0.019(2) 0.009(2) 0.001(2)
C326 0.024(2) 0.040(3) 0.035(2) 0.013(2) 0.0088(19) 0.0029(19)
C411 0.025(2) 0.0119(19) 0.029(2) -0.0046(16) 0.0050(17) -0.0011(16)
C412 0.030(2) 0.026(2) 0.030(2) -0.0012(18) 0.0086(18) 0.0063(19)
C413 0.044(3) 0.037(3) 0.036(3) 0.003(2) 0.016(2) 0.009(2)
C414 0.031(2) 0.036(3) 0.053(3) -0.008(2) 0.018(2) -0.004(2)
C415 0.020(2) 0.049(3) 0.051(3) -0.011(2) 0.000(2) 0.009(2)
C416 0.025(2) 0.037(3) 0.036(2) -0.001(2) -0.0019(19) 0.007(2)
C421 0.020(2) 0.019(2) 0.031(2) -0.0007(17) -0.0019(17) 0.0013(17)
C422 0.042(2) 0.022(2) 0.028(2) -0.0004(18) 0.0088(19) 0.0051(19)
C423 0.054(3) 0.019(2) 0.033(2) -0.0043(18) 0.010(2) 0.000(2)
C424 0.058(3) 0.021(2) 0.037(3) 0.0052(19) 0.005(2) 0.000(2)
C425 0.042(2) 0.025(2) 0.020(2) 0.0051(17) 0.0056(18) -0.002(2)
C426 0.027(2) 0.023(2) 0.021(2) -0.0017(16) 0.0011(16) 0.0029(18)

loop_
_geom_bond_atom_site_label_1
_geom_bond_atom_site_label_2
_geom_bond_distance
_geom_bond_site_symmetry_2
_geom_bond_publ_flag
Fe1 C23 2.046(4) . ?
Fe1 C24 2.055(4) . ?
Fe1 C13 2.056(4) . ?
Fe1 C22 2.062(4) . ?
Fe1 C12 2.068(4) . ?
Fe1 C15 2.075(4) . ?
Fe1 C25 2.081(4) . ?
Fe1 C14 2.089(4) . ?
Fe1 C11 2.123(4) . ?
Fe1 C21 2.135(4) . ?
Pd1 P4 2.2447(11) . ?
Pd1 P3 2.2544(11) . ?
Pd1 Cl2 2.3545(11) . ?
Pd1 Cl1 2.3715(11) . ?
P1 C111 1.832(4) . ?
P1 C13 1.832(4) . ?
P1 C121 1.845(4) . ?
P2 C14 1.836(4) . ?
P2 C221 1.839(4) . ?
P2 C211 1.840(4) . ?
P3 C23 1.796(4) . ?
P3 C311 1.814(4) . ?
P3 C321 1.832(4) . ?
P4 C24 1.788(4) . ?
P4 C421 1.811(4) . ?
P4 C411 1.821(4) . ?
C11 C15 1.413(6) . ?
C11 C12 1.436(6) . ?
C11 C16 1.524(6) . ?
C12 C13 1.425(6) . ?
C13 C14 1.449(6) . ?
C14 C15 1.418(6) . ?
C16 C17 1.527(7) . ?
C16 C19 1.537(7) . ?
C16 C18 1.539(7) . ?
C21 C25 1.425(6) . ?
C21 C22 1.431(6) . ?
C21 C26 1.523(6) . ?
C22 C23 1.428(5) . ?
C23 C24 1.444(5) . ?
C24 C25 1.431(5) . ?
C26 C27 1.509(7) . ?
C26 C29 1.523(7) . ?
C26 C28 1.525(7) . ?
C111 C112 1.377(6) . ?
C111 C116 1.396(7) . ?
C112 C113 1.403(6) . ?
C113 C114 1.369(9) . ?
C114 C115 1.385(9) . ?
C115 C116 1.383(7) . ?
C121 C122 1.389(7) . ?
C121 C126 1.393(7) . ?
C122 C123 1.377(9) . ?
C123 C124 1.353(12) . ?
C124 C125 1.398(12) . ?
C125 C126 1.387(8) . ?
C211 C212 1.380(6) . ?
C211 C216 1.400(7) . ?
C212 C213 1.390(7) . ?
C213 C214 1.383(9) . ?
C214 C215 1.356(9) . ?
C215 C216 1.376(7) . ?
C221 C222 1.395(6) . ?
C221 C226 1.396(6) . ?
C222 C223 1.387(6) . ?
C223 C224 1.388(7) . ?
C224 C225 1.352(7) . ?
C225 C226 1.406(6) . ?
C311 C316 1.384(6) . ?
C311 C312 1.392(6) . ?
C312 C313 1.383(6) . ?
C313 C314 1.388(7) . ?
C314 C315 1.376(7) . ?
C315 C316 1.380(7) . ?
C321 C326 1.388(6) . ?
C321 C322 1.400(6) . ?
C322 C323 1.380(6) . ?
C323 C324 1.380(7) . ?
C324 C325 1.378(7) . ?
C325 C326 1.385(6) . ?
C411 C412 1.377(6) . ?
C411 C416 1.411(6) . ?
C412 C413 1.398(6) . ?
C413 C414 1.381(7) . ?
C414 C415 1.382(7) . ?
C415 C416 1.374(6) . ?
C421 C426 1.391(6) . ?
C421 C422 1.393(6) . ?
C422 C423 1.367(6) . ?
C423 C424 1.384(6) . ?
C424 C425 1.387(6) . ?
C425 C426 1.386(6) . ?
